data_1561683
loop_
_publ_author_name
'Sun, Jiayin'
'Liu, Lu'
'Cheng, Fangfang'
'Hu, Meng'
'Qin, Wei'
'Huang, Rongyi'
'Wu, Genhua'

_publ_section_title
;
 A homochiral lead(II) double-stranded helical coordination network as
 luminescent sensor for iron(III)
;
_journal_name_full 'Journal of Solid State Chemistry'
_journal_page_first 769
_journal_page_last 772
_journal_paper_doi 10.1016/j.jssc.2019.05.049
_journal_volume 277
_journal_year 2019
_chemical_formula_moiety 'C12 H10 N6 O6 Pb'
_chemical_formula_sum 'C12 H10 N6 O6 Pb'
_chemical_formula_weight 541.46
_space_group_IT_number 5
_space_group_name_Hall 'C 2y'
_space_group_name_H-M_alt 'C 1 2 1'
_symmetry_cell_setting monoclinic
_symmetry_space_group_name_H-M 'C 1 2 1'
_atom_sites_solution_hydrogens geom
_atom_sites_solution_primary direct
_atom_sites_solution_secondary difmap
_cell_angle_alpha 90.00
_cell_angle_beta 94.4610(10)
_cell_angle_gamma 90.00
_cell_formula_units_Z 4
_cell_length_a 18.3548(5)
_cell_length_b 9.4095(2)
_cell_length_c 9.0552(2)
_cell_measurement_reflns_used 2909
_cell_measurement_temperature 296(2)
_cell_measurement_theta_max 27.47
_cell_measurement_theta_min 2.23
_cell_volume 1559.18(6)
_computing_cell_refinement Process-auto
_computing_data_collection Process-auto
_computing_data_reduction Process-auto
_computing_molecular_graphics SHELXL-97
_computing_publication_material SHELXL-97
_computing_structure_refinement 'SHELXL-97 (Sheldrick, 1997)'
_computing_structure_solution 'SHELXS-97 (Sheldrick, 1990)'
_diffrn_ambient_temperature 296(2)
_diffrn_measured_fraction_theta_full 0.980
_diffrn_measured_fraction_theta_max 0.980
_diffrn_measurement_device_type 'Rigaku RAXIS-RAPID'
_diffrn_measurement_method omega-sca
_diffrn_radiation_monochromator graphite
_diffrn_radiation_source 'fine-focus sealed tube'
_diffrn_radiation_type MoK\a
_diffrn_radiation_wavelength 0.71073
_diffrn_reflns_av_R_equivalents 0.0237
_diffrn_reflns_av_sigmaI/netI 0.0325
_diffrn_reflns_limit_h_max 23
_diffrn_reflns_limit_h_min -23
_diffrn_reflns_limit_k_max 12
_diffrn_reflns_limit_k_min -12
_diffrn_reflns_limit_l_max 11
_diffrn_reflns_limit_l_min -11
_diffrn_reflns_number 5531
_diffrn_reflns_theta_full 27.47
_diffrn_reflns_theta_max 27.47
_diffrn_reflns_theta_min 2.23
_exptl_absorpt_coefficient_mu 10.866
_exptl_absorpt_correction_T_max 0.271
_exptl_absorpt_correction_T_min 0.135
_exptl_absorpt_correction_type multi-scan
_exptl_absorpt_process_details process-auto
_exptl_crystal_colour colorless
_exptl_crystal_density_diffrn 2.307
_exptl_crystal_density_method 'not measured'
_exptl_crystal_description strip
_exptl_crystal_F_000 1016
_exptl_crystal_size_max 0.2
_exptl_crystal_size_mid 0.16
_exptl_crystal_size_min 0.12
_refine_diff_density_max 3.172
_refine_diff_density_min -0.951
_refine_diff_density_rms 0.330
_refine_ls_abs_structure_details 'Flack H D (1983), Acta Cryst. A39, 876-881'
_refine_ls_abs_structure_Flack 0.00
_refine_ls_extinction_method none
_refine_ls_goodness_of_fit_ref 1.171
_refine_ls_hydrogen_treatment mixed
_refine_ls_matrix_type full
_refine_ls_number_parameters 226
_refine_ls_number_reflns 2909
_refine_ls_number_restraints 1
_refine_ls_restrained_S_all 1.170
_refine_ls_R_factor_all 0.0546
_refine_ls_R_factor_gt 0.0528
_refine_ls_shift/su_max 0.005
_refine_ls_shift/su_mean 0.001
_refine_ls_structure_factor_coef Fsqd
_refine_ls_weighting_details 'calc w=1/[\s^2^(Fo^2^)+(0.0916P)^2^+2.2040P] where P=(Fo^2^+2Fc^2^)/3'
_refine_ls_weighting_scheme calc
_refine_ls_wR_factor_gt 0.1271
_refine_ls_wR_factor_ref 0.1307
_reflns_number_gt 2760
_reflns_number_total 2909
_reflns_threshold_expression >2sigma(I)
_cod_data_source_file JSSC-2019-277-769.cif
_cod_data_source_block 1
_cod_original_sg_symbol_H-M C2
_cod_database_code 1561683

loop_
_symmetry_equiv_pos_as_xyz
'x, y, z'
'-x, y, -z'
'x+1/2, y+1/2, z'
'-x+1/2, y+1/2, -z'

loop_
_atom_site_label
_atom_site_type_symbol
_atom_site_fract_x
_atom_site_fract_y
_atom_site_fract_z
_atom_site_U_iso_or_equiv
_atom_site_adp_type
_atom_site_occupancy
_atom_site_symmetry_multiplicity
_atom_site_calc_flag
_atom_site_refinement_flags
_atom_site_disorder_assembly
_atom_site_disorder_group
Pb1 Pb 0.302830(15) 0.77990(12) 0.07811(3) 0.05372(16) Uani 1 1 d . . .
O1 O 0.1988(7) 0.5586(14) 0.1019(18) 0.070(3) Uani 1 1 d . . .
O2 O 0.2237(7) 0.3796(13) 0.2452(16) 0.087(3) Uani 1 1 d . . .
O3 O 0.2817(7) 0.5792(12) 0.2590(14) 0.079(3) Uani 1 1 d . . .
O4 O 0.1378(7) 0.8512(14) -0.0397(19) 0.094(4) Uani 1 1 d . . .
O5 O 0.1883(12) 1.004(3) 0.105(2) 0.124(8) Uani 1 1 d . . .
O6 O 0.3901(7) 0.5662(16) 0.0151(17) 0.088(3) Uani 1 1 d . . .
N1 N 0.3285(6) 0.8966(13) 0.3244(13) 0.064(3) Uani 1 1 d . . .
N2 N 0.3604(6) 1.0463(12) 0.4926(13) 0.064(2) Uani 1 1 d . . .
N3 N 0.4877(6) 1.5417(13) 0.7512(14) 0.064(2) Uani 1 1 d . . .
N4 N 0.4250(7) 0.6825(14) 0.1434(14) 0.068(3) Uani 1 1 d . . .
N5 N 0.2322(7) 0.5009(15) 0.2022(14) 0.065(3) Uani 1 1 d . . .
N6 N 0.1467(6) 0.9643(13) 0.0200(13) 0.062(2) Uani 1 1 d . . .
C1 C 0.3555(8) 1.0216(16) 0.3522(16) 0.064(3) Uani 1 1 d . . .
H1 H 0.3694 1.0849 0.2807 0.077 Uiso 1 1 calc R . .
C2 C 0.3135(8) 0.8391(16) 0.4589(15) 0.064(3) Uani 1 1 d . . .
H2 H 0.2934 0.7501 0.4742 0.077 Uiso 1 1 calc R . .
C3 C 0.3331(8) 0.9355(14) 0.5635(15) 0.060(3) Uani 1 1 d . . .
H3 H 0.3287 0.9273 0.6648 0.072 Uiso 1 1 calc R . .
C4 C 0.3970(15) 1.158(3) 0.5679(19) 0.101(9) Uani 1 1 d . . .
C5 C 0.4494(11) 1.1649(19) 0.6869(18) 0.055(4) Uani 1 1 d . . .
H5 H 0.4712 1.0802 0.7196 0.065 Uiso 1 1 calc R . .
C6 C 0.4703(5) 1.281(3) 0.7562(11) 0.060(2) Uani 1 1 d . . .
H6 H 0.5004 1.2765 0.8435 0.071 Uiso 1 1 calc R . .
C7 C 0.4454(14) 1.421(2) 0.694(3) 0.071(6) Uani 1 1 d . . .
C8 C 0.3995(9) 1.408(2) 0.560(2) 0.071(5) Uani 1 1 d . . .
H8 H 0.3854 1.4933 0.5138 0.085 Uiso 1 1 calc R . .
C9 C 0.3766(7) 1.300(3) 0.4987(15) 0.073(6) Uani 1 1 d . . .
H9 H 0.3471 1.3054 0.4106 0.088 Uiso 1 1 calc R . .
C10 C 0.4427(7) 0.5477(14) 0.1870(15) 0.065(3) Uani 1 1 d . . .
H10 H 0.4113 0.4702 0.1758 0.078 Uiso 1 1 calc R . .
C11 C 0.4890(7) 0.786(3) 0.1847(19) 0.086(5) Uani 1 1 d . . .
H11 H 0.4935 0.8834 0.1732 0.103 Uiso 1 1 calc R . .
C12 C 0.4581(9) 1.6739(18) 0.750(2) 0.085(5) Uani 1 1 d . . .
H12 H 0.4106 1.6940 0.7124 0.103 Uiso 1 1 calc R . .

loop_
_atom_site_aniso_label
_atom_site_aniso_U_11
_atom_site_aniso_U_22
_atom_site_aniso_U_33
_atom_site_aniso_U_23
_atom_site_aniso_U_13
_atom_site_aniso_U_12
Pb1 0.0539(2) 0.0524(2) 0.0532(2) 0.0003(3) -0.00641(13) 0.0006(3)
O1 0.052(5) 0.064(6) 0.092(9) 0.029(6) -0.005(6) 0.002(5)
O2 0.086(7) 0.072(6) 0.100(9) 0.021(6) -0.014(6) -0.010(6)
O3 0.087(7) 0.069(6) 0.077(7) 0.003(5) -0.023(5) -0.025(5)
O4 0.080(7) 0.076(7) 0.124(11) -0.008(7) 0.004(7) -0.017(6)
O5 0.085(11) 0.21(2) 0.079(10) -0.039(14) -0.003(9) 0.006(13)
O6 0.074(7) 0.085(8) 0.107(9) -0.012(7) 0.009(6) -0.004(6)
N1 0.060(6) 0.065(6) 0.066(6) -0.012(5) -0.003(5) -0.007(5)
N2 0.063(6) 0.062(6) 0.064(6) -0.008(4) -0.004(5) 0.006(5)
N3 0.059(6) 0.059(6) 0.073(7) -0.008(5) -0.005(5) 0.000(4)
N4 0.067(6) 0.059(6) 0.074(7) 0.006(5) -0.006(5) 0.006(5)
N5 0.066(6) 0.070(7) 0.060(6) -0.012(5) 0.007(5) -0.008(5)
N6 0.061(6) 0.064(6) 0.061(6) 0.010(5) 0.001(5) -0.002(5)
C1 0.071(7) 0.063(7) 0.059(7) 0.001(5) -0.001(6) -0.007(6)
C2 0.073(8) 0.056(6) 0.062(7) -0.007(5) -0.006(6) 0.009(6)
C3 0.070(8) 0.052(6) 0.056(6) -0.010(5) -0.002(5) -0.007(5)
C4 0.117(17) 0.16(2) 0.030(7) -0.032(10) 0.010(8) -0.059(16)
C5 0.073(9) 0.047(7) 0.046(6) 0.002(5) 0.017(6) -0.011(6)
C6 0.057(5) 0.065(5) 0.056(4) 0.018(10) -0.005(4) 0.015(10)
C7 0.074(10) 0.050(8) 0.086(12) -0.010(7) -0.015(9) 0.029(7)
C8 0.052(8) 0.077(11) 0.082(13) -0.009(9) -0.007(8) 0.024(8)
C9 0.059(5) 0.10(2) 0.057(6) 0.022(11) -0.007(4) 0.012(9)
C10 0.058(6) 0.061(7) 0.075(8) 0.013(6) -0.006(6) -0.007(5)
C11 0.055(6) 0.090(10) 0.111(10) -0.034(13) -0.014(6) -0.021(11)
C12 0.063(8) 0.064(7) 0.126(14) -0.010(8) -0.014(8) -0.003(7)

loop_
_atom_type_symbol
_atom_type_description
_atom_type_scat_dispersion_real
_atom_type_scat_dispersion_imag
_atom_type_scat_source
C C 0.0033 0.0016 'International Tables Vol C Tables 4.2.6.8 and 6.1.1.4'
H H 0.0000 0.0000 'International Tables Vol C Tables 4.2.6.8 and 6.1.1.4'
N N 0.0061 0.0033 'International Tables Vol C Tables 4.2.6.8 and 6.1.1.4'
O O 0.0106 0.0060 'International Tables Vol C Tables 4.2.6.8 and 6.1.1.4'
Pb Pb -3.3944 10.1111 'International Tables Vol C Tables 4.2.6.8 and 6.1.1.4'

loop_
_geom_angle_atom_site_label_1
_geom_angle_atom_site_label_2
_geom_angle_atom_site_label_3
_geom_angle
_geom_angle_site_symmetry_1
_geom_angle_site_symmetry_3
N4 Pb1 N1 81.0(4) . .
N4 Pb1 O3 75.5(4) . .
N1 Pb1 O3 77.2(4) . .
N4 Pb1 O6 38.2(4) . .
N1 Pb1 O6 116.7(4) . .
O3 Pb1 O6 72.7(5) . .
N4 Pb1 O1 108.3(4) . .
N1 Pb1 O1 109.6(4) . .
O3 Pb1 O1 43.3(4) . .
O6 Pb1 O1 83.2(5) . .
N4 Pb1 O5 151.2(5) . .
N1 Pb1 O5 72.8(5) . .
O3 Pb1 O5 109.0(7) . .
O6 Pb1 O5 170.3(5) . .
O1 Pb1 O5 91.7(5) . .
N4 Pb1 O2 114.7(4) . 4
N1 Pb1 O2 136.1(4) . 4
O3 Pb1 O2 144.8(3) . 4
O6 Pb1 O2 94.6(4) . 4
O1 Pb1 O2 103.8(4) . 4
O5 Pb1 O2 78.6(5) . 4
N4 Pb1 O1 114.6(4) . 4
N1 Pb1 O1 95.3(4) . 4
O3 Pb1 O1 166.6(4) . 4
O6 Pb1 O1 120.7(5) . 4
O1 Pb1 O1 133.07(13) . 4
O5 Pb1 O1 57.8(5) . 4
O2 Pb1 O1 40.9(3) 4 4
N4 Pb1 O5 74.3(5) . 4_545
N1 Pb1 O5 146.5(5) . 4_545
O3 Pb1 O5 74.9(5) . 4_545
O6 Pb1 O5 36.2(5) . 4_545
O1 Pb1 O5 59.3(4) . 4_545
O5 Pb1 O5 134.4(2) . 4_545
O2 Pb1 O5 76.0(5) 4 4_545
O1 Pb1 O5 115.4(3) 4 4_545
N5 O1 Pb1 94.8(10) . .
N5 O1 Pb1 90.0(10) . 4_545
Pb1 O1 Pb1 124.1(6) . 4_545
N5 O2 Pb1 89.8(9) . 4_545
N5 O3 Pb1 108.3(9) . .
N6 O5 O6 39.3(11) . 4
N6 O5 Pb1 99.1(16) . .
O6 O5 Pb1 134.5(12) 4 .
N6 O5 Pb1 88.4(15) . 4
O6 O5 Pb1 59.0(9) 4 4
Pb1 O5 Pb1 118.7(8) . 4
N6 O6 O5 35.6(11) 4_545 4_545
N6 O6 Pb1 108.9(10) 4_545 .
O5 O6 Pb1 84.9(10) 4_545 .
C1 N1 C2 106.5(12) . .
C1 N1 Pb1 128.0(10) . .
C2 N1 Pb1 125.4(9) . .
C1 N2 C3 109.4(12) . .
C1 N2 C4 127.7(15) . .
C3 N2 C4 122.3(14) . .
C10 N3 C12 109.3(11) 2_666 .
C10 N3 C7 130.0(13) 2_666 .
C12 N3 C7 120.8(13) . .
C10 N4 C11 110.8(14) . .
C10 N4 Pb1 127.7(10) . .
C11 N4 Pb1 119.1(12) . .
O1 N5 O2 126.9(14) . .
O1 N5 O3 111.2(14) . .
O2 N5 O3 121.9(14) . .
O5 N6 O4 132.4(19) . .
O5 N6 O6 105.0(19) . 4
O4 N6 O6 122.4(15) . 4
N2 C1 N1 110.6(13) . .
N2 C1 H1 124.7 . .
N1 C1 H1 124.7 . .
C3 C2 N1 107.3(13) . .
C3 C2 H2 126.4 . .
N1 C2 H2 126.4 . .
C2 C3 N2 106.1(13) . .
C2 C3 H3 126.9 . .
N2 C3 H3 126.9 . .
C5 C4 N2 134(3) . .
C5 C4 C9 114.4(19) . .
N2 C4 C9 111.8(19) . .
C6 C5 C4 125(2) . .
C6 C5 H5 117.5 . .
C4 C5 H5 117.5 . .
C5 C6 C7 119.4(11) . .
C5 C6 H6 120.3 . .
C7 C6 H6 120.3 . .
C8 C7 N3 129(2) . .
C8 C7 C6 112.9(17) . .
N3 C7 C6 114.8(17) . .
C9 C8 C7 128(2) . .
C9 C8 H8 115.9 . .
C7 C8 H8 115.9 . .
C8 C9 C4 119.0(12) . .
C8 C9 H9 120.5 . .
C4 C9 H9 120.5 . .
N3 C10 N4 110.8(11) 2_646 .
N3 C10 H10 124.6 2_646 .
N4 C10 H10 124.6 . .
C12 C11 N4 96(2) 2_646 .
C12 C11 H11 131.8 2_646 .
N4 C11 H11 131.8 . .
N3 C12 C11 112.7(14) . 2_666
N3 C12 H12 123.6 . .
C11 C12 H12 123.6 2_666 .

loop_
_geom_bond_atom_site_label_1
_geom_bond_atom_site_label_2
_geom_bond_distance
_geom_bond_site_symmetry_2
Pb1 N4 2.452(12) .
Pb1 N1 2.498(11) .
Pb1 O3 2.549(12) .
Pb1 O6 2.661(14) .
Pb1 O1 2.845(14) .
Pb1 O5 3.00(2) .
Pb1 O2 3.077(15) 4
Pb1 O1 3.086(16) 4
Pb1 O5 3.09(3) 4_545
O1 N5 1.187(19) .
O1 Pb1 3.086(16) 4_545
O2 N5 1.220(19) .
O2 Pb1 3.077(15) 4_545
O3 N5 1.249(16) .
O4 N6 1.199(18) .
O5 N6 1.11(2) .
O5 O6 1.83(3) 4
O5 Pb1 3.09(3) 4
O6 N6 1.202(18) 4_545
O6 O5 1.83(3) 4_545
N1 C1 1.293(19) .
N1 C2 1.38(2) .
N2 C1 1.288(19) .
N2 C3 1.34(2) .
N2 C4 1.40(2) .
N3 C10 1.354(17) 2_666
N3 C12 1.36(2) .
N3 C7 1.45(3) .
N4 C10 1.360(17) .
N4 C11 1.55(2) .
N6 O6 1.202(18) 4
C1 H1 0.9300 .
C2 C3 1.340(18) .
C2 H2 0.9300 .
C3 H3 0.9300 .
C4 C5 1.39(3) .
C4 C9 1.51(4) .
C5 C6 1.30(3) .
C5 H5 0.9300 .
C6 C7 1.49(3) .
C6 H6 0.9300 .
C7 C8 1.43(3) .
C8 C9 1.22(3) .
C8 H8 0.9300 .
C9 H9 0.9300 .
C10 N3 1.354(17) 2_646
C10 H10 0.9300 .
C11 C12 1.52(3) 2_646
C11 H11 0.9300 .
C12 C11 1.52(3) 2_666
C12 H12 0.9300 .
